data_7127526
loop_
_publ_author_name
'Theulier, Cyril A.'
'Garc\'ia-Rodeja, Yago'
'Saffon-Merceron, Nathalie'
'Miqueu, Karinne'
'Bouhadir, Ghenwa'
'Bourissou, Didier'

_publ_section_title
;
 1,1-Phosphaboration of C[triple bond, length as m-dash]C and C[double
 bond, length as m-dash]C bonds at gold.
;
_journal_issue 3
_journal_name_full 'Chemical communications (Cambridge, England)'
_journal_page_first 347
_journal_page_last 350
_journal_paper_doi 10.1039/d0cc06978g
_journal_volume 57
_journal_year 2021
_chemical_formula_moiety 'C45 H38 Au B F12 N P, C H Cl3'
_chemical_formula_sum 'C46 H39 Au B Cl3 F12 N P'
_chemical_formula_weight 1178.88
_space_group_IT_number 61
_space_group_name_Hall '-P 2ac 2ab'
_space_group_name_H-M_alt 'P b c a'
_symmetry_cell_setting orthorhombic
_symmetry_Int_Tables_number 61
_symmetry_space_group_name_Hall '-P 2ac 2ab'
_symmetry_space_group_name_H-M 'P b c a'
_atom_sites_solution_hydrogens geom
_audit_update_record
;
2020-10-06 deposited with the CCDC.	2020-12-02 downloaded from the CCDC.
;
_cell_angle_alpha 90
_cell_angle_beta 90
_cell_angle_gamma 90
_cell_formula_units_Z 8
_cell_length_a 18.4404(10)
_cell_length_b 22.2609(11)
_cell_length_c 23.8142(10)
_cell_measurement_reflns_used 9507
_cell_measurement_temperature 193(2)
_cell_measurement_theta_max 28.62
_cell_measurement_theta_min 2.54
_cell_volume 9775.7(8)
_computing_cell_refinement 'APEX2 and SAINT'
_computing_data_collection APEX2
_computing_data_reduction SAINT
_computing_molecular_graphics 'Ortep-3 for Windows (Farrugia, 1997)'
_computing_publication_material 'WinGX publication routines (Farrugia, 1999)'
_computing_structure_refinement 'SHELXL-2018/3 (Sheldrick, 2015)'
_computing_structure_solution 'SHELXT (Sheldrick, 2015)'
_diffrn_ambient_temperature 193(2)
_diffrn_measured_fraction_theta_full 0.997
_diffrn_measured_fraction_theta_max 0.997
_diffrn_measurement_device_type 'Bruker D8 VENTURE PHOTON3'
_diffrn_measurement_method 'phi and omega scans'
_diffrn_radiation_monochromator triumph
_diffrn_radiation_source 'fine focus sealed tube'
_diffrn_radiation_type MoK\a
_diffrn_radiation_wavelength 0.71073
_diffrn_reflns_av_R_equivalents 0.0625
_diffrn_reflns_av_unetI/netI 0.0157
_diffrn_reflns_Laue_measured_fraction_full 0.997
_diffrn_reflns_Laue_measured_fraction_max 0.997
_diffrn_reflns_limit_h_max 22
_diffrn_reflns_limit_h_min -22
_diffrn_reflns_limit_k_max 26
_diffrn_reflns_limit_k_min -26
_diffrn_reflns_limit_l_max 25
_diffrn_reflns_limit_l_min -28
_diffrn_reflns_number 292862
_diffrn_reflns_point_group_measured_fraction_full 0.997
_diffrn_reflns_point_group_measured_fraction_max 0.997
_diffrn_reflns_theta_full 25.242
_diffrn_reflns_theta_max 25.35
_diffrn_reflns_theta_min 2.539
_diffrn_standards_decay_% 0
_diffrn_standards_interval_count 0
_diffrn_standards_interval_time 0
_diffrn_standards_number 0
_exptl_absorpt_coefficient_mu 3.285
_exptl_absorpt_correction_T_max 0.7461
_exptl_absorpt_correction_T_min 0.6101
_exptl_absorpt_correction_type multi-scan
_exptl_absorpt_process_details 'SADABS (Bruker-AXS)'
_exptl_crystal_colour colourless
_exptl_crystal_density_diffrn 1.602
_exptl_crystal_density_method 'not measured'
_exptl_crystal_description plate
_exptl_crystal_F_000 4640
_exptl_crystal_size_max 0.2
_exptl_crystal_size_mid 0.08
_exptl_crystal_size_min 0.04
_refine_diff_density_max 0.8
_refine_diff_density_min -0.561
_refine_diff_density_rms 0.07
_refine_ls_extinction_method none
_refine_ls_goodness_of_fit_ref 1.047
_refine_ls_hydrogen_treatment constr
_refine_ls_matrix_type full
_refine_ls_number_parameters 802
_refine_ls_number_reflns 8931
_refine_ls_number_restraints 750
_refine_ls_restrained_S_all 1.1
_refine_ls_R_factor_all 0.0419
_refine_ls_R_factor_gt 0.0281
_refine_ls_shift/su_max 0.006
_refine_ls_shift/su_mean 0
_refine_ls_structure_factor_coef Fsqd
_refine_ls_weighting_details 'w=1/[\s^2^(Fo^2^)+(0.0319P)^2^+17.2017P] where P=(Fo^2^+2Fc^2^)/3'
_refine_ls_weighting_scheme calc
_refine_ls_wR_factor_gt 0.0676
_refine_ls_wR_factor_ref 0.0763
_reflns_Friedel_coverage 0
_reflns_number_gt 7121
_reflns_number_total 8931
_reflns_threshold_expression 'I > 2\s(I)'
_cod_data_source_file d0cc06978g3.cif
_cod_data_source_block 4
_cod_depositor_comments 'Adding full bibliography for 7127521--7127526.cif.'
_cod_database_code 7127526

loop_
_symmetry_equiv_pos_as_xyz
'x, y, z'
'-x+1/2, -y, z+1/2'
'-x, y+1/2, -z+1/2'
'x+1/2, -y+1/2, -z'
'-x, -y, -z'
'x-1/2, y, -z-1/2'
'x, -y-1/2, z-1/2'
'-x-1/2, y-1/2, z'

loop_
_atom_site_label
_atom_site_type_symbol
_atom_site_fract_x
_atom_site_fract_y
_atom_site_fract_z
_atom_site_U_iso_or_equiv
_atom_site_adp_type
_atom_site_occupancy
_atom_site_site_symmetry_order
_atom_site_calc_flag
_atom_site_refinement_flags_posn
_atom_site_refinement_flags_adp
_atom_site_refinement_flags_occupancy
_atom_site_disorder_assembly
_atom_site_disorder_group
C1 C 0.49172(18) 0.34613(15) 0.61125(14) 0.0337(7) Uani 1 1 d . . . . .
C2 C 0.4921(2) 0.34941(18) 0.55225(15) 0.0432(9) Uani 1 1 d . . . . .
H2 H 0.448192 0.341041 0.532936 0.052 Uiso 1 1 calc R U . . .
C3 C 0.5521(2) 0.36396(18) 0.52084(16) 0.0504(10) Uani 1 1 d . . . . .
H3 H 0.54928 0.36458 0.481009 0.06 Uiso 1 1 calc R U . . .
C4 C 0.6159(2) 0.37755(18) 0.54728(17) 0.0491(10) Uani 1 1 d . . . . .
H4 H 0.657564 0.388151 0.525976 0.059 Uiso 1 1 calc R U . . .
C5 C 0.6193(2) 0.37573(17) 0.60543(16) 0.0439(9) Uani 1 1 d . . . . .
H5 H 0.663482 0.38554 0.623794 0.053 Uiso 1 1 calc R U . . .
C6 C 0.55883(18) 0.35969(15) 0.63749(14) 0.0347(7) Uani 1 1 d . . . . .
C7 C 0.6680(2) 0.3433(2) 0.72683(17) 0.0495(10) Uani 1 1 d . . . . .
H7 H 0.696406 0.375841 0.708016 0.059 Uiso 1 1 calc R U . . .
C8 C 0.6909(2) 0.2831(2) 0.7019(2) 0.0644(12) Uani 1 1 d . . . . .
H8A H 0.743006 0.277184 0.707963 0.097 Uiso 1 1 calc R U . . .
H8B H 0.680624 0.282849 0.661546 0.097 Uiso 1 1 calc R U . . .
H8C H 0.663909 0.250674 0.72023 0.097 Uiso 1 1 calc R U . . .
C9 C 0.6840(2) 0.3453(2) 0.78977(18) 0.0656(13) Uani 1 1 d . . . . .
H9A H 0.654447 0.315178 0.809126 0.098 Uiso 1 1 calc R U . . .
H9B H 0.672472 0.38532 0.804413 0.098 Uiso 1 1 calc R U . . .
H9C H 0.73552 0.336722 0.796117 0.098 Uiso 1 1 calc R U . . .
C10 C 0.5478(2) 0.43320(17) 0.73773(15) 0.0414(8) Uani 1 1 d . . . . .
H10 H 0.501595 0.444171 0.718256 0.05 Uiso 1 1 calc R U . . .
C11 C 0.5318(2) 0.4372(2) 0.80065(17) 0.0544(11) Uani 1 1 d . . . . .
H11A H 0.577482 0.436659 0.821648 0.082 Uiso 1 1 calc R U . . .
H11B H 0.501937 0.402816 0.811997 0.082 Uiso 1 1 calc R U . . .
H11C H 0.505675 0.474548 0.808617 0.082 Uiso 1 1 calc R U . . .
C12 C 0.6038(2) 0.47955(18) 0.71907(19) 0.0527(10) Uani 1 1 d . . . . .
H12A H 0.585048 0.520045 0.726131 0.079 Uiso 1 1 calc R U . . .
H12B H 0.613482 0.474691 0.678869 0.079 Uiso 1 1 calc R U . . .
H12C H 0.648809 0.473671 0.740243 0.079 Uiso 1 1 calc R U . . .
C13 C 0.4746(2) 0.21201(19) 0.80388(17) 0.0515(10) Uani 1 1 d . . . . .
C22 C 0.34586(18) 0.33784(16) 0.60179(14) 0.0367(8) Uani 1 1 d . . . . .
C23 C 0.32037(19) 0.39677(17) 0.59794(15) 0.0394(8) Uani 1 1 d . . . . .
H23 H 0.345846 0.427602 0.617227 0.047 Uiso 1 1 calc R U . . .
C24 C 0.2592(2) 0.41208(19) 0.56702(16) 0.0465(9) Uani 1 1 d D . . . .
C28 C 0.2328(8) 0.4741(5) 0.5638(6) 0.067(3) Uani 0.453(11) 1 d D U P A 1
F1 F 0.2829(5) 0.5103(4) 0.5457(7) 0.098(3) Uani 0.453(11) 1 d D U P A 1
F2 F 0.2125(9) 0.4941(5) 0.6124(4) 0.106(3) Uani 0.453(11) 1 d D U P A 1
F3 F 0.1787(6) 0.4823(5) 0.5285(6) 0.100(3) Uani 0.453(11) 1 d D U P A 1
C28' C 0.2351(6) 0.4760(4) 0.5670(5) 0.063(2) Uani 0.547(11) 1 d D U P A 2
F1' F 0.2815(4) 0.5158(3) 0.5872(5) 0.098(3) Uani 0.547(11) 1 d D U P A 2
F2' F 0.1750(5) 0.4847(4) 0.5965(5) 0.096(3) Uani 0.547(11) 1 d D U P A 2
F3' F 0.2206(8) 0.4958(4) 0.5161(3) 0.108(3) Uani 0.547(11) 1 d D U P A 2
C25 C 0.2206(2) 0.3680(2) 0.53908(18) 0.0557(11) Uani 1 1 d . . . . .
H25 H 0.178095 0.377798 0.51854 0.067 Uiso 1 1 calc R U . . .
C26 C 0.2450(2) 0.3096(2) 0.54157(18) 0.0537(11) Uani 1 1 d . . . . .
C27 C 0.3068(2) 0.29492(18) 0.57211(17) 0.0467(9) Uani 1 1 d . . . . .
H27 H 0.322871 0.254364 0.572677 0.056 Uiso 1 1 calc R U . . .
C29 C 0.2035(3) 0.2601(3) 0.5132(3) 0.0802(16) Uani 1 1 d . . . . .
C30 C 0.42171(18) 0.25000(16) 0.65322(14) 0.0352(7) Uani 1 1 d . . . . .
C31 C 0.3623(2) 0.21975(16) 0.67659(15) 0.0416(8) Uani 1 1 d . . . . .
H31 H 0.320249 0.24216 0.686311 0.05 Uiso 1 1 calc R U . . .
C32 C 0.3626(2) 0.15842(18) 0.68600(17) 0.0480(9) Uani 1 1 d D . . . .
C37 C 0.2988(4) 0.1287(4) 0.7133(4) 0.0653(19) Uani 0.680(9) 1 d D U P B 1
F7 F 0.2382(3) 0.1597(3) 0.7073(4) 0.096(2) Uani 0.680(9) 1 d D U P B 1
F8 F 0.2888(7) 0.0736(4) 0.6955(4) 0.090(3) Uani 0.680(9) 1 d D U P B 1
F9 F 0.3074(4) 0.1228(4) 0.7689(2) 0.103(2) Uani 0.680(9) 1 d D U P B 1
C37' C 0.2921(9) 0.1306(9) 0.7033(8) 0.075(3) Uani 0.320(9) 1 d D U P B 2
F7' F 0.2673(9) 0.1532(6) 0.7505(7) 0.099(4) Uani 0.320(9) 1 d D U P B 2
F8' F 0.2403(6) 0.1348(7) 0.6652(7) 0.101(3) Uani 0.320(9) 1 d D U P B 2
F9' F 0.2960(14) 0.0721(8) 0.7134(9) 0.082(4) Uani 0.320(9) 1 d D U P B 2
C33 C 0.4236(2) 0.12439(18) 0.67395(17) 0.0527(10) Uani 1 1 d . . . . .
H33 H 0.424146 0.082286 0.680427 0.063 Uiso 1 1 calc R U . . .
C34 C 0.4838(2) 0.15359(18) 0.65216(17) 0.0482(9) Uani 1 1 d D . . . .
C36 C 0.5485(8) 0.1151(7) 0.6400(7) 0.077(3) Uani 0.417(14) 1 d D U P C 1
F10 F 0.6020(7) 0.1446(6) 0.6168(8) 0.105(4) Uani 0.417(14) 1 d D U P C 1
F11 F 0.5305(8) 0.0646(5) 0.6130(6) 0.097(3) Uani 0.417(14) 1 d D U P C 1
F12 F 0.5742(7) 0.0923(8) 0.6865(5) 0.100(3) Uani 0.417(14) 1 d D U P C 1
C36' C 0.5545(6) 0.1206(5) 0.6433(5) 0.068(2) Uani 0.583(14) 1 d D U P C 2
F10' F 0.5842(6) 0.1345(5) 0.5942(3) 0.085(2) Uani 0.583(14) 1 d D U P C 2
F11' F 0.5482(5) 0.0615(3) 0.6415(6) 0.103(3) Uani 0.583(14) 1 d D U P C 2
F12' F 0.6028(5) 0.1302(6) 0.6833(4) 0.111(3) Uani 0.583(14) 1 d D U P C 2
C35 C 0.4825(2) 0.21502(16) 0.64094(16) 0.0407(8) Uani 1 1 d . . . . .
H35 H 0.523823 0.233487 0.624573 0.049 Uiso 1 1 calc R U . . .
C38 C 0.39769(17) 0.35512(15) 0.70003(15) 0.0340(7) Uani 1 1 d . . . . .
C39 C 0.37361(18) 0.37920(16) 0.74114(15) 0.0372(8) Uani 1 1 d . . . . .
C40 C 0.34491(17) 0.41103(17) 0.78894(15) 0.0391(8) Uani 1 1 d . . . . .
C41 C 0.3180(2) 0.46872(18) 0.78303(18) 0.0494(10) Uani 1 1 d . . . . .
H41 H 0.318411 0.487486 0.747207 0.059 Uiso 1 1 calc R U . . .
C42 C 0.2905(2) 0.4992(2) 0.8288(2) 0.0654(13) Uani 1 1 d . . . . .
H42 H 0.272033 0.53868 0.824133 0.078 Uiso 1 1 calc R U . . .
C43 C 0.2897(2) 0.4733(3) 0.8803(2) 0.0768(17) Uani 1 1 d . . . . .
H43 H 0.271073 0.494736 0.911665 0.092 Uiso 1 1 calc R U . . .
C44 C 0.3157(2) 0.4161(3) 0.88711(18) 0.0764(16) Uani 1 1 d . . . . .
H44 H 0.314774 0.398007 0.923212 0.092 Uiso 1 1 calc R U . . .
C45 C 0.3433(2) 0.3845(2) 0.84170(17) 0.0561(11) Uani 1 1 d . . . . .
H45 H 0.361111 0.344763 0.846683 0.067 Uiso 1 1 calc R U . . .
Au1 Au 0.50786(2) 0.28155(2) 0.75812(2) 0.04125(6) Uani 1 1 d . . . . .
B1 B 0.4165(2) 0.32227(18) 0.64183(16) 0.0339(8) Uani 1 1 d . . . . .
N1 N 0.4628(2) 0.17106(16) 0.83155(14) 0.0527(8) Uani 1 1 d D . . . .
C14 C 0.4520(3) 0.12228(19) 0.86742(16) 0.0574(12) Uani 1 1 d D . . . .
C15 C 0.3862(7) 0.1275(6) 0.8976(7) 0.074(2) Uani 0.608(16) 1 d D U P D 1
C16 C 0.3698(8) 0.0824(6) 0.9356(5) 0.081(2) Uani 0.608(16) 1 d D U P D 1
H16 H 0.326311 0.084138 0.957018 0.097 Uiso 0.608(16) 1 calc R U P D 1
C17 C 0.4161(10) 0.0358(5) 0.9421(5) 0.078(2) Uani 0.608(16) 1 d D U P D 1
H17 H 0.403959 0.005422 0.968461 0.093 Uiso 0.608(16) 1 calc R U P D 1
C18 C 0.4799(9) 0.0298(5) 0.9126(5) 0.079(2) Uani 0.608(16) 1 d D U P D 1
H18 H 0.510698 -0.003684 0.919046 0.094 Uiso 0.608(16) 1 calc R U P D 1
C19 C 0.4994(7) 0.0746(5) 0.8722(7) 0.072(2) Uani 0.608(16) 1 d D U P D 1
C20 C 0.3349(7) 0.1792(6) 0.8909(6) 0.096(3) Uani 0.608(16) 1 d D U P D 1
H20A H 0.294669 0.174898 0.917423 0.145 Uiso 0.608(16) 1 calc R U P D 1
H20B H 0.315946 0.179646 0.852424 0.145 Uiso 0.608(16) 1 calc R U P D 1
H20C H 0.360614 0.216922 0.89831 0.145 Uiso 0.608(16) 1 calc R U P D 1
C21 C 0.5650(7) 0.0730(6) 0.8366(6) 0.087(3) Uani 0.608(16) 1 d D U P D 1
H21A H 0.552106 0.084286 0.798045 0.131 Uiso 0.608(16) 1 calc R U P D 1
H21B H 0.585356 0.032368 0.836745 0.131 Uiso 0.608(16) 1 calc R U P D 1
H21C H 0.600963 0.101364 0.851241 0.131 Uiso 0.608(16) 1 calc R U P D 1
C15' C 0.3935(11) 0.1124(10) 0.9012(12) 0.074(3) Uani 0.392(16) 1 d D U P D 2
C16' C 0.3935(11) 0.0621(9) 0.9359(8) 0.077(2) Uani 0.392(16) 1 d D U P D 2
H16' H 0.353861 0.054349 0.960291 0.092 Uiso 0.392(16) 1 calc R U P D 2
C17' C 0.4507(13) 0.0244(8) 0.9342(8) 0.077(3) Uani 0.392(16) 1 d D U P D 2
H17' H 0.449353 -0.01002 0.957723 0.092 Uiso 0.392(16) 1 calc R U P D 2
C18' C 0.5117(12) 0.0326(7) 0.9004(8) 0.077(3) Uani 0.392(16) 1 d D U P D 2
H18' H 0.55006 0.004112 0.90038 0.092 Uiso 0.392(16) 1 calc R U P D 2
C19' C 0.5145(10) 0.0847(9) 0.8661(12) 0.075(3) Uani 0.392(16) 1 d D U P D 2
C20' C 0.3317(10) 0.1536(9) 0.8994(10) 0.091(4) Uani 0.392(16) 1 d D U P D 2
H20D H 0.292166 0.13745 0.922398 0.137 Uiso 0.392(16) 1 calc R U P D 2
H20E H 0.315165 0.158006 0.860515 0.137 Uiso 0.392(16) 1 calc R U P D 2
H20F H 0.346392 0.192869 0.914079 0.137 Uiso 0.392(16) 1 calc R U P D 2
C21' C 0.5798(10) 0.1002(10) 0.8326(9) 0.092(4) Uani 0.392(16) 1 d D U P D 2
H21D H 0.565048 0.111644 0.794511 0.137 Uiso 0.392(16) 1 calc R U P D 2
H21E H 0.61209 0.065289 0.830725 0.137 Uiso 0.392(16) 1 calc R U P D 2
H21F H 0.605235 0.13381 0.850353 0.137 Uiso 0.392(16) 1 calc R U P D 2
P1 P 0.57081(5) 0.35655(4) 0.71350(4) 0.0345(2) Uani 1 1 d . . . . .
F4 F 0.2459(2) 0.22536(19) 0.4828(2) 0.1315(17) Uani 1 1 d . . . . .
F5 F 0.1525(2) 0.27847(16) 0.47983(18) 0.1236(15) Uani 1 1 d . . . . .
F6 F 0.1738(3) 0.2230(2) 0.54943(19) 0.152(2) Uani 1 1 d . . . . .
C46 C 0.4927(8) 0.3382(7) 0.9760(6) 0.153(3) Uani 0.629(5) 1 d D U P E 1
H46 H 0.526828 0.323879 1.005789 0.184 Uiso 0.629(5) 1 calc R U P E 1
Cl1 Cl 0.4078(3) 0.3173(3) 0.9950(2) 0.198(3) Uani 0.629(5) 1 d D U P E 1
Cl2 Cl 0.5169(3) 0.3040(3) 0.91376(18) 0.183(2) Uani 0.629(5) 1 d D U P E 1
Cl3 Cl 0.5018(5) 0.4163(4) 0.9708(3) 0.192(3) Uani 0.629(5) 1 d D U P E 1
C46' C 0.4745(12) 0.3392(9) 0.9894(10) 0.157(4) Uani 0.371(5) 1 d D U P E 2
H46A H 0.510912 0.325567 1.017838 0.189 Uiso 0.371(5) 1 calc R U P E 2
Cl1' Cl 0.3992(4) 0.3704(4) 1.0238(3) 0.151(3) Uani 0.371(5) 1 d D U P E 2
Cl2' Cl 0.4471(6) 0.2782(4) 0.9487(4) 0.193(3) Uani 0.371(5) 1 d D U P E 2
Cl3' Cl 0.5121(7) 0.3933(7) 0.9478(5) 0.210(4) Uani 0.371(5) 1 d D U P E 2

loop_
_atom_site_aniso_label
_atom_site_aniso_U_11
_atom_site_aniso_U_22
_atom_site_aniso_U_33
_atom_site_aniso_U_23
_atom_site_aniso_U_13
_atom_site_aniso_U_12
C1 0.0360(18) 0.0287(17) 0.0364(17) -0.0010(14) 0.0001(14) 0.0057(14)
C2 0.045(2) 0.048(2) 0.0367(19) -0.0009(16) -0.0026(15) 0.0096(17)
C3 0.061(3) 0.052(2) 0.038(2) 0.0040(17) 0.0092(18) 0.013(2)
C4 0.045(2) 0.050(2) 0.053(2) 0.0068(19) 0.0183(18) 0.0056(18)
C5 0.037(2) 0.045(2) 0.049(2) 0.0016(17) 0.0069(16) 0.0008(17)
C6 0.0330(18) 0.0314(19) 0.0396(18) 0.0020(14) 0.0025(14) 0.0034(14)
C7 0.0290(18) 0.064(3) 0.056(2) 0.007(2) -0.0028(16) 0.0030(18)
C8 0.043(2) 0.068(3) 0.082(3) 0.010(2) 0.001(2) 0.017(2)
C9 0.035(2) 0.102(4) 0.060(3) 0.009(3) -0.0150(19) 0.003(2)
C10 0.0340(19) 0.042(2) 0.049(2) -0.0059(17) -0.0035(15) -0.0044(16)
C11 0.047(2) 0.066(3) 0.050(2) -0.019(2) 0.0050(18) -0.008(2)
C12 0.049(2) 0.045(2) 0.063(3) -0.006(2) 0.0005(19) -0.0107(19)
C13 0.056(2) 0.053(3) 0.045(2) 0.0093(19) -0.0012(18) -0.007(2)
C22 0.0327(18) 0.040(2) 0.0375(18) 0.0009(15) -0.0016(14) 0.0003(15)
C23 0.0380(19) 0.042(2) 0.0381(19) 0.0019(15) 0.0002(14) 0.0011(16)
C24 0.043(2) 0.053(3) 0.044(2) 0.0093(18) 0.0025(16) 0.0117(18)
C28 0.074(5) 0.060(5) 0.066(5) 0.010(5) -0.004(4) 0.024(5)
F1 0.103(5) 0.046(4) 0.144(7) 0.021(5) 0.018(5) 0.008(4)
F2 0.149(8) 0.081(6) 0.086(5) -0.008(4) 0.015(5) 0.052(6)
F3 0.085(5) 0.085(5) 0.129(6) 0.021(5) -0.044(5) 0.030(4)
C28' 0.070(4) 0.059(4) 0.060(4) 0.004(4) -0.005(4) 0.025(4)
F1' 0.094(4) 0.046(3) 0.152(7) 0.001(4) -0.034(5) 0.015(3)
F2' 0.073(4) 0.085(4) 0.130(6) -0.006(4) 0.033(4) 0.026(4)
F3' 0.175(8) 0.084(5) 0.064(3) 0.022(3) -0.007(4) 0.052(6)
C25 0.040(2) 0.070(3) 0.057(3) 0.013(2) -0.0136(18) 0.005(2)
C26 0.045(2) 0.060(3) 0.056(2) 0.005(2) -0.0161(19) -0.006(2)
C27 0.045(2) 0.043(2) 0.053(2) -0.0007(17) -0.0140(17) -0.0033(17)
C29 0.078(4) 0.075(4) 0.088(4) 0.005(3) -0.040(3) -0.018(3)
C30 0.0356(18) 0.0360(19) 0.0340(17) -0.0013(15) -0.0049(14) 0.0009(16)
C31 0.041(2) 0.037(2) 0.047(2) -0.0002(16) -0.0026(15) 0.0016(16)
C32 0.054(2) 0.040(2) 0.050(2) 0.0047(18) 0.0031(18) -0.0030(19)
C37 0.063(4) 0.043(3) 0.090(4) 0.011(4) 0.011(4) -0.007(3)
F7 0.053(3) 0.071(3) 0.166(6) 0.035(4) 0.027(3) -0.001(2)
F8 0.100(5) 0.062(3) 0.108(6) -0.014(4) 0.016(4) -0.038(3)
F9 0.104(4) 0.132(5) 0.073(3) 0.016(3) 0.021(3) -0.045(4)
C37' 0.072(6) 0.055(5) 0.099(6) 0.010(5) 0.014(5) -0.012(6)
F7' 0.093(8) 0.082(7) 0.123(7) -0.009(6) 0.054(6) -0.021(6)
F8' 0.065(6) 0.103(7) 0.135(7) 0.040(6) -0.012(5) -0.028(5)
F9' 0.076(7) 0.055(5) 0.114(9) 0.030(5) 0.006(7) -0.007(5)
C33 0.070(3) 0.033(2) 0.055(2) 0.0074(18) 0.006(2) 0.006(2)
C34 0.055(2) 0.041(2) 0.048(2) 0.0034(17) 0.0067(18) 0.0113(19)
C36 0.079(5) 0.059(5) 0.092(5) 0.018(5) 0.022(5) 0.029(5)
F10 0.078(6) 0.080(6) 0.156(9) 0.039(7) 0.051(7) 0.039(4)
F11 0.126(7) 0.070(5) 0.095(6) -0.008(5) 0.019(5) 0.049(5)
F12 0.088(6) 0.111(8) 0.101(5) 0.021(5) 0.004(5) 0.055(5)
C36' 0.070(4) 0.052(4) 0.082(4) 0.012(4) 0.020(4) 0.023(4)
F10' 0.080(5) 0.099(5) 0.078(4) 0.024(4) 0.033(3) 0.039(4)
F11' 0.095(5) 0.051(3) 0.163(8) 0.022(4) 0.038(5) 0.025(3)
F12' 0.080(5) 0.125(6) 0.128(5) -0.019(5) -0.027(4) 0.057(4)
C35 0.044(2) 0.038(2) 0.041(2) 0.0037(15) -0.0003(15) 0.0053(17)
C38 0.0241(16) 0.0334(19) 0.044(2) 0.0020(15) -0.0031(14) -0.0028(14)
C39 0.0252(16) 0.044(2) 0.043(2) 0.0003(16) -0.0026(14) -0.0022(14)
C40 0.0225(16) 0.054(2) 0.041(2) -0.0082(17) -0.0008(13) -0.0011(15)
C41 0.038(2) 0.052(3) 0.057(2) -0.0063(19) 0.0033(17) -0.0026(18)
C42 0.048(3) 0.068(3) 0.081(4) -0.030(3) 0.006(2) 0.005(2)
C43 0.042(3) 0.123(5) 0.065(3) -0.043(3) 0.002(2) 0.006(3)
C44 0.048(3) 0.147(6) 0.035(2) -0.001(3) 0.0006(18) 0.007(3)
C45 0.041(2) 0.081(3) 0.046(2) 0.005(2) -0.0024(17) 0.010(2)
Au1 0.04142(9) 0.04381(9) 0.03853(9) 0.00808(6) -0.00204(5) -0.00589(6)
B1 0.0287(19) 0.036(2) 0.037(2) -0.0015(16) -0.0056(15) 0.0026(16)
N1 0.067(2) 0.050(2) 0.0421(18) 0.0067(16) 0.0019(16) -0.0100(17)
C14 0.093(3) 0.044(2) 0.035(2) 0.0053(18) -0.004(2) -0.024(2)
C15 0.115(5) 0.056(6) 0.051(4) 0.008(4) 0.011(4) -0.027(4)
C16 0.123(5) 0.063(5) 0.056(3) 0.004(4) 0.012(4) -0.028(4)
C17 0.124(6) 0.055(5) 0.054(4) 0.005(4) -0.002(4) -0.029(4)
C18 0.120(6) 0.057(4) 0.059(4) 0.008(3) -0.010(4) -0.018(4)
C19 0.111(6) 0.050(4) 0.056(4) 0.011(3) -0.015(4) -0.016(5)
C20 0.118(7) 0.079(8) 0.092(7) 0.016(6) 0.051(5) -0.008(6)
C21 0.095(7) 0.059(7) 0.108(7) 0.020(6) -0.007(5) 0.009(6)
C15' 0.113(6) 0.058(7) 0.050(5) 0.009(5) 0.012(5) -0.029(5)
C16' 0.118(5) 0.059(5) 0.054(4) 0.009(4) 0.002(4) -0.026(4)
C17' 0.118(6) 0.056(5) 0.055(5) 0.008(4) -0.007(5) -0.024(5)
C18' 0.114(6) 0.052(5) 0.065(5) 0.008(4) -0.015(5) -0.012(5)
C19' 0.112(7) 0.054(5) 0.059(5) 0.011(5) -0.016(5) -0.010(6)
C20' 0.114(8) 0.077(9) 0.082(8) 0.022(8) 0.038(7) -0.024(7)
C21' 0.102(9) 0.076(10) 0.097(8) 0.018(8) -0.004(7) 0.007(8)
P1 0.0261(4) 0.0400(5) 0.0376(5) 0.0018(4) -0.0014(3) -0.0013(4)
F4 0.110(3) 0.106(3) 0.179(4) -0.073(3) -0.049(3) -0.009(2)
F5 0.121(3) 0.108(3) 0.143(3) -0.002(2) -0.097(3) -0.018(2)
F6 0.193(5) 0.141(4) 0.122(3) 0.035(3) -0.068(3) -0.117(3)
C46 0.125(6) 0.239(7) 0.096(6) 0.034(6) -0.028(5) -0.034(6)
Cl1 0.152(4) 0.291(7) 0.151(4) 0.108(5) -0.011(3) -0.038(4)
Cl2 0.206(5) 0.245(5) 0.097(3) -0.010(3) -0.037(3) 0.004(4)
Cl3 0.181(5) 0.225(5) 0.169(6) -0.042(4) -0.015(4) -0.034(4)
C46' 0.119(7) 0.244(7) 0.110(7) 0.034(6) -0.021(6) -0.029(6)
Cl1' 0.148(5) 0.208(7) 0.097(4) 0.016(4) -0.031(3) 0.028(5)
Cl2' 0.209(7) 0.246(7) 0.126(5) -0.020(5) -0.032(5) 0.039(6)
Cl3' 0.147(6) 0.318(10) 0.164(8) 0.090(8) -0.013(6) -0.048(8)

loop_
_atom_type_symbol
_atom_type_description
_atom_type_scat_dispersion_real
_atom_type_scat_dispersion_imag
_atom_type_scat_source
C C 0.0033 0.0016 'International Tables Vol C Tables 4.2.6.8 and 6.1.1.4'
H H 0 0 'International Tables Vol C Tables 4.2.6.8 and 6.1.1.4'
Au Au -2.0133 8.8022 'International Tables Vol C Tables 4.2.6.8 and 6.1.1.4'
B B 0.0013 0.0007 'International Tables Vol C Tables 4.2.6.8 and 6.1.1.4'
N N 0.0061 0.0033 'International Tables Vol C Tables 4.2.6.8 and 6.1.1.4'
P P 0.1023 0.0942 'International Tables Vol C Tables 4.2.6.8 and 6.1.1.4'
F F 0.0171 0.0103 'International Tables Vol C Tables 4.2.6.8 and 6.1.1.4'
Cl Cl 0.1484 0.1585 'International Tables Vol C Tables 4.2.6.8 and 6.1.1.4'

loop_
_geom_angle_atom_site_label_1
_geom_angle_atom_site_label_2
_geom_angle_atom_site_label_3
_geom_angle
_geom_angle_site_symmetry_1
_geom_angle_site_symmetry_3
_geom_angle_publ_flag
C2 C1 C6 115.1(3) . . ?
C2 C1 B1 117.4(3) . . ?
C6 C1 B1 127.3(3) . . ?
C3 C2 C1 124.1(4) . . ?
C3 C2 H2 118 . . ?
C1 C2 H2 118 . . ?
C4 C3 C2 119.6(4) . . ?
C4 C3 H3 120.2 . . ?
C2 C3 H3 120.2 . . ?
C3 C4 C5 119.4(4) . . ?
C3 C4 H4 120.3 . . ?
C5 C4 H4 120.3 . . ?
C4 C5 C6 121.1(4) . . ?
C4 C5 H5 119.4 . . ?
C6 C5 H5 119.4 . . ?
C5 C6 C1 120.6(3) . . ?
C5 C6 P1 117.1(3) . . ?
C1 C6 P1 122.3(3) . . ?
C8 C7 C9 110.7(4) . . ?
C8 C7 P1 110.1(3) . . ?
C9 C7 P1 110.6(3) . . ?
C8 C7 H7 108.5 . . ?
C9 C7 H7 108.5 . . ?
P1 C7 H7 108.5 . . ?
C7 C8 H8A 109.5 . . ?
C7 C8 H8B 109.5 . . ?
H8A C8 H8B 109.5 . . ?
C7 C8 H8C 109.5 . . ?
H8A C8 H8C 109.5 . . ?
H8B C8 H8C 109.5 . . ?
C7 C9 H9A 109.5 . . ?
C7 C9 H9B 109.5 . . ?
H9A C9 H9B 109.5 . . ?
C7 C9 H9C 109.5 . . ?
H9A C9 H9C 109.5 . . ?
H9B C9 H9C 109.5 . . ?
C12 C10 C11 112.1(3) . . ?
C12 C10 P1 112.2(3) . . ?
C11 C10 P1 113.8(3) . . ?
C12 C10 H10 106 . . ?
C11 C10 H10 106 . . ?
P1 C10 H10 106 . . ?
C10 C11 H11A 109.5 . . ?
C10 C11 H11B 109.5 . . ?
H11A C11 H11B 109.5 . . ?
C10 C11 H11C 109.5 . . ?
H11A C11 H11C 109.5 . . ?
H11B C11 H11C 109.5 . . ?
C10 C12 H12A 109.5 . . ?
C10 C12 H12B 109.5 . . ?
H12A C12 H12B 109.5 . . ?
C10 C12 H12C 109.5 . . ?
H12A C12 H12C 109.5 . . ?
H12B C12 H12C 109.5 . . ?
N1 C13 Au1 173.0(4) . . ?
C27 C22 C23 116.0(3) . . ?
C27 C22 B1 123.9(3) . . ?
C23 C22 B1 120.0(3) . . ?
C24 C23 C22 122.6(4) . . ?
C24 C23 H23 118.7 . . ?
C22 C23 H23 118.7 . . ?
C25 C24 C23 119.9(4) . . ?
C25 C24 C28 118.2(6) . . ?
C23 C24 C28 121.9(7) . . ?
C25 C24 C28' 121.6(6) . . ?
C23 C24 C28' 118.4(6) . . ?
F2 C28 F1 106.8(12) . . ?
F2 C28 F3 107.7(12) . . ?
F1 C28 F3 104.0(11) . . ?
F2 C28 C24 111.8(10) . . ?
F1 C28 C24 111.5(10) . . ?
F3 C28 C24 114.5(11) . . ?
F3' C28' F1' 104.0(9) . . ?
F3' C28' F2' 105.5(9) . . ?
F1' C28' F2' 104.4(9) . . ?
F3' C28' C24 112.3(8) . . ?
F1' C28' C24 116.6(8) . . ?
F2' C28' C24 112.9(9) . . ?
C26 C25 C24 118.8(4) . . ?
C26 C25 H25 120.6 . . ?
C24 C25 H25 120.6 . . ?
C25 C26 C27 120.8(4) . . ?
C25 C26 C29 120.5(4) . . ?
C27 C26 C29 118.7(4) . . ?
C22 C27 C26 121.9(4) . . ?
C22 C27 H27 119 . . ?
C26 C27 H27 119 . . ?
F5 C29 F6 107.4(5) . . ?
F5 C29 F4 106.2(5) . . ?
F6 C29 F4 103.8(5) . . ?
F5 C29 C26 114.4(5) . . ?
F6 C29 C26 112.2(5) . . ?
F4 C29 C26 112.1(5) . . ?
C35 C30 C31 116.3(3) . . ?
C35 C30 B1 124.2(3) . . ?
C31 C30 B1 119.5(3) . . ?
C32 C31 C30 122.3(4) . . ?
C32 C31 H31 118.8 . . ?
C30 C31 H31 118.8 . . ?
C31 C32 C33 120.6(4) . . ?
C31 C32 C37' 116.6(9) . . ?
C33 C32 C37' 122.4(9) . . ?
C31 C32 C37 120.1(5) . . ?
C33 C32 C37 119.1(5) . . ?
F8 C37 F7 109.5(9) . . ?
F8 C37 F9 104.1(7) . . ?
F7 C37 F9 105.0(8) . . ?
F8 C37 C32 112.5(9) . . ?
F7 C37 C32 112.8(6) . . ?
F9 C37 C32 112.3(7) . . ?
F7' C37' F8' 108.0(17) . . ?
F7' C37' F9' 103.8(17) . . ?
F8' C37' F9' 103.4(16) . . ?
F7' C37' C32 112.3(13) . . ?
F8' C37' C32 114.3(13) . . ?
F9' C37' C32 114.1(18) . . ?
C32 C33 C34 118.1(4) . . ?
C32 C33 H33 121 . . ?
C34 C33 H33 121 . . ?
C33 C34 C35 121.2(4) . . ?
C33 C34 C36 116.2(7) . . ?
C35 C34 C36 122.6(7) . . ?
C33 C34 C36' 121.1(5) . . ?
C35 C34 C36' 117.7(5) . . ?
F12 C36 F10 106.2(13) . . ?
F12 C36 F11 99.9(12) . . ?
F10 C36 F11 113.9(14) . . ?
F12 C36 C34 110.3(11) . . ?
F10 C36 C34 113.3(12) . . ?
F11 C36 C34 112.1(11) . . ?
F11' C36' F12' 104.0(9) . . ?
F11' C36' F10' 103.9(9) . . ?
F12' C36' F10' 108.7(9) . . ?
F11' C36' C34 114.3(8) . . ?
F12' C36' C34 113.7(8) . . ?
F10' C36' C34 111.5(8) . . ?
C34 C35 C30 121.4(4) . . ?
C34 C35 H35 119.3 . . ?
C30 C35 H35 119.3 . . ?
C39 C38 B1 170.8(3) . . ?
C38 C39 C40 177.0(4) . . ?
C41 C40 C45 118.7(4) . . ?
C41 C40 C39 120.5(3) . . ?
C45 C40 C39 120.8(4) . . ?
C42 C41 C40 120.5(4) . . ?
C42 C41 H41 119.8 . . ?
C40 C41 H41 119.8 . . ?
C43 C42 C41 120.7(5) . . ?
C43 C42 H42 119.7 . . ?
C41 C42 H42 119.7 . . ?
C42 C43 C44 119.8(4) . . ?
C42 C43 H43 120.1 . . ?
C44 C43 H43 120.1 . . ?
C43 C44 C45 120.6(5) . . ?
C43 C44 H44 119.7 . . ?
C45 C44 H44 119.7 . . ?
C44 C45 C40 119.7(5) . . ?
C44 C45 H45 120.1 . . ?
C40 C45 H45 120.1 . . ?
C13 Au1 P1 167.31(13) . . ?
C38 B1 C30 108.5(3) . . ?
C38 B1 C22 103.4(3) . . ?
C30 B1 C22 110.4(3) . . ?
C38 B1 C1 114.5(3) . . ?
C30 B1 C1 109.9(3) . . ?
C22 B1 C1 109.9(3) . . ?
C13 N1 C14 176.4(4) . . ?
C15' C14 N1 126.9(8) . . ?
C19 C14 N1 123.9(6) . . ?
C19 C14 C15 124.4(7) . . ?
N1 C14 C15 111.7(6) . . ?
C15' C14 C19' 124.0(10) . . ?
N1 C14 C19' 109.1(8) . . ?
C16 C15 C14 117.3(9) . . ?
C16 C15 C20 119.3(9) . . ?
C14 C15 C20 123.4(8) . . ?
C17 C16 C15 119.4(10) . . ?
C17 C16 H16 120.3 . . ?
C15 C16 H16 120.3 . . ?
C16 C17 C18 123.8(9) . . ?
C16 C17 H17 118.1 . . ?
C18 C17 H17 118.1 . . ?
C17 C18 C19 119.4(10) . . ?
C17 C18 H18 120.3 . . ?
C19 C18 H18 120.3 . . ?
C14 C19 C18 115.5(9) . . ?
C14 C19 C21 119.3(8) . . ?
C18 C19 C21 125.1(9) . . ?
C15 C20 H20A 109.5 . . ?
C15 C20 H20B 109.5 . . ?
H20A C20 H20B 109.5 . . ?
C15 C20 H20C 109.5 . . ?
H20A C20 H20C 109.5 . . ?
H20B C20 H20C 109.5 . . ?
C19 C21 H21A 109.5 . . ?
C19 C21 H21B 109.5 . . ?
H21A C21 H21B 109.5 . . ?
C19 C21 H21C 109.5 . . ?
H21A C21 H21C 109.5 . . ?
H21B C21 H21C 109.5 . . ?
C14 C15' C16' 118.7(13) . . ?
C14 C15' C20' 119.8(12) . . ?
C16' C15' C20' 121.5(12) . . ?
C17' C16' C15' 118.9(14) . . ?
C17' C16' H16' 120.5 . . ?
C15' C16' H16' 120.5 . . ?
C16' C17' C18' 124.6(14) . . ?
C16' C17' H17' 117.7 . . ?
C18' C17' H17' 117.7 . . ?
C17' C18' C19' 117.9(14) . . ?
C17' C18' H18' 121 . . ?
C19' C18' H18' 121 . . ?
C18' C19' C14 115.8(12) . . ?
C18' C19' C21' 122.0(13) . . ?
C14 C19' C21' 122.2(12) . . ?
C15' C20' H20D 109.5 . . ?
C15' C20' H20E 109.5 . . ?
H20D C20' H20E 109.5 . . ?
C15' C20' H20F 109.5 . . ?
H20D C20' H20F 109.5 . . ?
H20E C20' H20F 109.5 . . ?
C19' C21' H21D 109.5 . . ?
C19' C21' H21E 109.5 . . ?
H21D C21' H21E 109.5 . . ?
C19' C21' H21F 109.5 . . ?
H21D C21' H21F 109.5 . . ?
H21E C21' H21F 109.5 . . ?
C6 P1 C7 107.13(17) . . ?
C6 P1 C10 104.25(16) . . ?
C7 P1 C10 108.48(18) . . ?
C6 P1 Au1 115.21(12) . . ?
C7 P1 Au1 107.20(14) . . ?
C10 P1 Au1 114.22(12) . . ?
Cl1 C46 Cl2 110.4(8) . . ?
Cl1 C46 Cl3 112.3(10) . . ?
Cl2 C46 Cl3 110.6(8) . . ?
Cl1 C46 H46 107.8 . . ?
Cl2 C46 H46 107.8 . . ?
Cl3 C46 H46 107.8 . . ?
Cl3' C46' Cl2' 110.2(14) . . ?
Cl3' C46' Cl1' 108.2(13) . . ?
Cl2' C46' Cl1' 109.7(12) . . ?
Cl3' C46' H46A 109.6 . . ?
Cl2' C46' H46A 109.6 . . ?
Cl1' C46' H46A 109.6 . . ?

loop_
_geom_bond_atom_site_label_1
_geom_bond_atom_site_label_2
_geom_bond_distance
_geom_bond_site_symmetry_2
_geom_bond_publ_flag
C1 C2 1.407(5) . ?
C1 C6 1.419(5) . ?
C1 B1 1.654(5) . ?
C2 C3 1.374(5) . ?
C2 H2 0.95 . ?
C3 C4 1.369(6) . ?
C3 H3 0.95 . ?
C4 C5 1.387(5) . ?
C4 H4 0.95 . ?
C5 C6 1.398(5) . ?
C5 H5 0.95 . ?
C6 P1 1.825(3) . ?
C7 C8 1.525(6) . ?
C7 C9 1.529(6) . ?
C7 P1 1.843(4) . ?
C7 H7 1 . ?
C8 H8A 0.98 . ?
C8 H8B 0.98 . ?
C8 H8C 0.98 . ?
C9 H9A 0.98 . ?
C9 H9B 0.98 . ?
C9 H9C 0.98 . ?
C10 C12 1.526(5) . ?
C10 C11 1.530(5) . ?
C10 P1 1.851(4) . ?
C10 H10 1 . ?
C11 H11A 0.98 . ?
C11 H11B 0.98 . ?
C11 H11C 0.98 . ?
C12 H12A 0.98 . ?
C12 H12B 0.98 . ?
C12 H12C 0.98 . ?
C13 N1 1.146(5) . ?
C13 Au1 1.990(4) . ?
C22 C27 1.389(5) . ?
C22 C23 1.397(5) . ?
C22 B1 1.651(5) . ?
C23 C24 1.389(5) . ?
C23 H23 0.95 . ?
C24 C25 1.383(6) . ?
C24 C28 1.466(12) . ?
C24 C28' 1.490(10) . ?
C28 F2 1.297(13) . ?
C28 F1 1.299(13) . ?
C28 F3 1.319(13) . ?
C28' F3' 1.318(11) . ?
C28' F1' 1.324(11) . ?
C28' F2' 1.327(11) . ?
C25 C26 1.376(6) . ?
C25 H25 0.95 . ?
C26 C27 1.392(5) . ?
C26 C29 1.502(7) . ?
C27 H27 0.95 . ?
C29 F5 1.297(6) . ?
C29 F6 1.314(7) . ?
C29 F4 1.317(8) . ?
C30 C35 1.395(5) . ?
C30 C31 1.402(5) . ?
C30 B1 1.634(5) . ?
C31 C32 1.384(5) . ?
C31 H31 0.95 . ?
C32 C33 1.386(6) . ?
C32 C37' 1.497(14) . ?
C32 C37 1.498(8) . ?
C37 F8 1.311(11) . ?
C37 F7 1.320(9) . ?
C37 F9 1.341(10) . ?
C37' F7' 1.314(16) . ?
C37' F8' 1.320(18) . ?
C37' F9' 1.327(19) . ?
C33 C34 1.387(6) . ?
C33 H33 0.95 . ?
C34 C35 1.394(5) . ?
C34 C36 1.497(13) . ?
C34 C36' 1.512(9) . ?
C36 F12 1.307(14) . ?
C36 F10 1.307(14) . ?
C36 F11 1.337(14) . ?
C36' F11' 1.322(11) . ?
C36' F12' 1.322(11) . ?
C36' F10' 1.327(10) . ?
C35 H35 0.95 . ?
C38 C39 1.201(5) . ?
C38 B1 1.605(5) . ?
C39 C40 1.441(5) . ?
C40 C41 1.384(5) . ?
C40 C45 1.389(5) . ?
C41 C42 1.379(6) . ?
C41 H41 0.95 . ?
C42 C43 1.356(7) . ?
C42 H42 0.95 . ?
C43 C44 1.369(8) . ?
C43 H43 0.95 . ?
C44 C45 1.388(6) . ?
C44 H44 0.95 . ?
C45 H45 0.95 . ?
Au1 P1 2.2944(9) . ?
N1 C14 1.396(5) . ?
C14 C15' 1.363(13) . ?
C14 C19 1.380(10) . ?
C14 C15 1.415(10) . ?
C14 C19' 1.426(13) . ?
C15 C16 1.387(10) . ?
C15 C20 1.497(11) . ?
C16 C17 1.353(13) . ?
C16 H16 0.95 . ?
C17 C18 1.375(13) . ?
C17 H17 0.95 . ?
C18 C19 1.432(12) . ?
C18 H18 0.95 . ?
C19 C21 1.477(12) . ?
C20 H20A 0.98 . ?
C20 H20B 0.98 . ?
C20 H20C 0.98 . ?
C21 H21A 0.98 . ?
C21 H21B 0.98 . ?
C21 H21C 0.98 . ?
C15' C16' 1.392(14) . ?
C15' C20' 1.463(15) . ?
C16' C17' 1.346(17) . ?
C16' H16' 0.95 . ?
C17' C18' 1.395(17) . ?
C17' H17' 0.95 . ?
C18' C19' 1.421(15) . ?
C18' H18' 0.95 . ?
C19' C21' 1.484(15) . ?
C20' H20D 0.98 . ?
C20' H20E 0.98 . ?
C20' H20F 0.98 . ?
C21' H21D 0.98 . ?
C21' H21E 0.98 . ?
C21' H21F 0.98 . ?
C46 Cl1 1.694(14) . ?
C46 Cl2 1.725(15) . ?
C46 Cl3 1.752(15) . ?
C46 H46 1 . ?
C46' Cl3' 1.706(18) . ?
C46' Cl2' 1.744(19) . ?
C46' Cl1' 1.757(19) . ?
C46' H46A 1 . ?
